data_7243474
loop_
_publ_author_name
'Li, Chang'
'Wu, Di'
'Li, Jiulong'
'Ji, Xu'
'Qi, Luguang'
'Sun, Qin'
'Wang, Aiyu'
'Xie, Chuang'
'Gong, Junbo'
'Chen, Wei'

_publ_section_title
;
 Multicomponent crystals of clotrimazole: a combined theoretical and
 experimental study
;
_journal_issue 39
_journal_name_full CrystEngComm
_journal_page_first 6977
_journal_page_last 6993
_journal_paper_doi 10.1039/D1CE00934F
_journal_volume 23
_journal_year 2021
_chemical_formula_moiety 'C22 H18 Cl N2, C7 H5 O4'
_chemical_formula_sum 'C29 H23 Cl N2 O4'
_chemical_formula_weight 498.94
_chemical_name_common 'Clotrimazole 2,3-dihydroxybenzoate'
_chemical_name_systematic '1-((2-chlorophenyl)(diphenyl)methyl)-1H-imidazol-3-ium 2,3-dihydroxybenzoate'
_space_group_crystal_system orthorhombic
_space_group_IT_number 33
_space_group_name_Hall 'P 2c -2n'
_space_group_name_H-M_alt 'P n a 21'
_atom_sites_solution_hydrogens geom
_atom_sites_solution_primary dual
_audit_creation_date 2021-05-29
_audit_creation_method
;
Olex2 1.3
(compiled 2020.11.12 svn.r5f609507 for OlexSys, GUI svn.r6272)
;
_audit_update_record
;
2021-06-25 deposited with the CCDC.	2021-08-30 downloaded from the CCDC.
;
_cell_angle_alpha 90
_cell_angle_beta 90
_cell_angle_gamma 90
_cell_formula_units_Z 4
_cell_length_a 21.0772(7)
_cell_length_b 8.2738(3)
_cell_length_c 13.8978(5)
_cell_measurement_reflns_used 14048
_cell_measurement_temperature 293(2)
_cell_measurement_theta_max 32.6680
_cell_measurement_theta_min 2.4000
_cell_volume 2423.62(15)
_computing_cell_refinement 'CrysAlisPro 1.171.39.46 (Rigaku OD, 2018)'
_computing_data_collection 'CrysAlisPro 1.171.39.46 (Rigaku OD, 2018)'
_computing_data_reduction 'CrysAlisPro 1.171.39.46 (Rigaku OD, 2018)'
_computing_molecular_graphics 'Olex2 1.3 (Dolomanov et al., 2009)'
_computing_publication_material 'Olex2 1.3 (Dolomanov et al., 2009)'
_computing_structure_refinement 'SHELXL 2018/3 (Sheldrick, 2015)'
_computing_structure_solution 'SHELXT 2018/2 (Sheldrick, 2018)'
_diffrn_ambient_temperature 293(2)
_diffrn_detector 'CCD plate'
_diffrn_measured_fraction_theta_full 1.000
_diffrn_measured_fraction_theta_max 0.952
_diffrn_measurement_details
;
List of Runs (angles in degrees, time in seconds):

  # Type    Start    End  Width  t~exp~   \w     \q     \k     \f   Frames
#--------------------------------------------------------------------------
  1  \w   -115.00  65.00   1.00    1.00    --  -25.00  45.00   0.00  180
  2  \w   -115.00  35.00   1.00    1.00    --  -25.00  45.00  90.00  150
  3  \w   -115.00   5.00   1.00    1.00    --  -25.00  45.00 180.00  120
;
_diffrn_measurement_device 'abstract diffractometer'
_diffrn_measurement_device_type 'dtrek-CrysAlisPro-abstract goniometer imported rigaku-d*trek images'
_diffrn_measurement_method '\w scans'
_diffrn_orient_matrix_type 'CrysAlisPro convention (1999,Acta A55,543-557)'
_diffrn_orient_matrix_UB_11 0.0312610000
_diffrn_orient_matrix_UB_12 -0.0034430000
_diffrn_orient_matrix_UB_13 -0.0188194000
_diffrn_orient_matrix_UB_21 0.0004707000
_diffrn_orient_matrix_UB_22 -0.0848087000
_diffrn_orient_matrix_UB_23 0.0073010000
_diffrn_orient_matrix_UB_31 -0.0124696000
_diffrn_orient_matrix_UB_32 -0.0116942000
_diffrn_orient_matrix_UB_33 -0.0468966000
_diffrn_radiation_monochromator graphite
_diffrn_radiation_probe x-ray
_diffrn_radiation_type 'Mo K\a'
_diffrn_radiation_wavelength 0.71073
_diffrn_reflns_av_R_equivalents 0.0612
_diffrn_reflns_av_unetI/netI 0.0588
_diffrn_reflns_Laue_measured_fraction_full 1.000
_diffrn_reflns_Laue_measured_fraction_max 0.952
_diffrn_reflns_limit_h_max 31
_diffrn_reflns_limit_h_min -31
_diffrn_reflns_limit_k_max 11
_diffrn_reflns_limit_k_min -12
_diffrn_reflns_limit_l_max 20
_diffrn_reflns_limit_l_min -21
_diffrn_reflns_number 29389
_diffrn_reflns_point_group_measured_fraction_full 0.979
_diffrn_reflns_point_group_measured_fraction_max 0.913
_diffrn_reflns_theta_full 25.242
_diffrn_reflns_theta_max 32.858
_diffrn_reflns_theta_min 1.932
_diffrn_source 'fine-focus sealed X-ray tube'
_diffrn_source_type 'Enhance (Mo) X-ray Source'
_exptl_absorpt_coefficient_mu 0.197
_exptl_absorpt_correction_T_max 1.00000
_exptl_absorpt_correction_T_min 0.78329
_exptl_absorpt_correction_type multi-scan
_exptl_absorpt_process_details
;
CrysAlisPro 1.171.39.46 (Rigaku Oxford Diffraction, 2018)
Empirical absorption correction using spherical harmonics,
 implemented in SCALE3 ABSPACK scaling algorithm.
;
_exptl_crystal_colour colorless
_exptl_crystal_density_diffrn 1.367
_exptl_crystal_description rod
_exptl_crystal_F_000 1040
_exptl_crystal_recrystallization_method 'Re-crystallisation from solvent: ethanol'
_exptl_crystal_size_max 0.6
_exptl_crystal_size_mid 0.1
_exptl_crystal_size_min 0.1
_refine_diff_density_max 0.215
_refine_diff_density_min -0.325
_refine_diff_density_rms 0.062
_refine_ls_abs_structure_details
;
 Flack x determined using 2470 quotients [(I+)-(I-)]/[(I+)+(I-)]
 (Parsons, Flack and Wagner, Acta Cryst. B69 (2013) 249-259).
;
_refine_ls_abs_structure_Flack -0.03(3)
_refine_ls_extinction_method none
_refine_ls_goodness_of_fit_ref 1.076
_refine_ls_hydrogen_treatment constr
_refine_ls_matrix_type full
_refine_ls_number_parameters 327
_refine_ls_number_reflns 8262
_refine_ls_number_restraints 1
_refine_ls_restrained_S_all 1.076
_refine_ls_R_factor_all 0.0649
_refine_ls_R_factor_gt 0.0507
_refine_ls_shift/su_max 0.000
_refine_ls_shift/su_mean 0.000
_refine_ls_structure_factor_coef Fsqd
_refine_ls_weighting_details 'w=1/[\s^2^(Fo^2^)+(0.0518P)^2^+0.0633P] where P=(Fo^2^+2Fc^2^)/3'
_refine_ls_weighting_scheme calc
_refine_ls_wR_factor_gt 0.1065
_refine_ls_wR_factor_ref 0.1188
_reflns_Friedel_coverage 0.853
_reflns_Friedel_fraction_full 0.957
_reflns_Friedel_fraction_max 0.871
_reflns_number_gt 6862
_reflns_number_total 8262
_reflns_threshold_expression 'I > 2\s(I)'
_cod_data_source_file d1ce00934f2.cif
_cod_data_source_block r20210116d
_cod_depositor_comments 'Adding full bibliography for 7243468--7243476.cif.'
_cod_database_code 7243474
_shelx_shelxl_version_number 2018/3
_chemical_oxdiff_formula 'C11 H10 N O'
_shelx_space_group_comment
;
The symmetry employed for this shelxl refinement is uniquely defined
by the following loop, which should always be used as a source of
symmetry information in preference to the above space-group names.
They are only intended as comments.
;
_reflns_odcompleteness_completeness 99.89
_reflns_odcompleteness_iscentric 1
_reflns_odcompleteness_theta 26.32
_olex2_refinement_description
;
1. Fixed Uiso
 At 1.2 times of:
  All C(H) groups, All N(H) groups
 At 1.5 times of:
  All O(H) groups
2.a Aromatic/amide H refined with riding coordinates:
 N1(H1), C8(H8), C10(H10), C9(H9), C2(H2A), C4(H4), C28(H28), C3(H3), C22(H22),
  C19(H19), C25(H25), C23(H23), C13(H13), C14(H14), C17(H17), C21(H21),
 C15(H15), C20(H20), C26(H26), C27(H27), C16(H16)
2.b Idealised tetrahedral OH refined as rotating group:
 O2(H2), O1(H1A)
;
_olex2_submission_special_instructions 'No special instructions were received'
_oxdiff_exptl_absorpt_empirical_details
;
Empirical correction (ABSPACK) includes:
- Absorption correction using spherical harmonics
- Frame scaling
- Detector area scaling
;
_oxdiff_exptl_absorpt_empirical_full_max 1.457
_oxdiff_exptl_absorpt_empirical_full_min 0.778

loop_
_space_group_symop_operation_xyz
'x, y, z'
'-x, -y, z+1/2'
'x+1/2, -y+1/2, z'
'-x+1/2, y+1/2, z+1/2'

loop_
_atom_site_label
_atom_site_type_symbol
_atom_site_fract_x
_atom_site_fract_y
_atom_site_fract_z
_atom_site_U_iso_or_equiv
_atom_site_adp_type
_atom_site_occupancy
_atom_site_site_symmetry_order
_atom_site_calc_flag
_atom_site_refinement_flags_posn
_atom_site_refinement_flags_adp
_atom_site_refinement_flags_occupancy
_atom_site_disorder_assembly
_atom_site_disorder_group
Cl1 Cl 0.43607(3) 0.72032(8) 0.65297(5) 0.02749(15) Uani 1 1 d . . . . .
O2 O 0.74202(9) 0.0460(2) 0.34544(14) 0.0244(4) Uani 1 1 d . . . . .
H2 H 0.745902 0.025426 0.288029 0.037 Uiso 1 1 calc R U . . .
O1 O 0.74905(10) 0.0809(2) 0.53403(15) 0.0292(4) Uani 1 1 d . . . . .
H1A H 0.746324 0.077270 0.592848 0.044 Uiso 1 1 calc R U . . .
O3 O 0.75603(9) -0.1306(2) 0.19824(14) 0.0265(4) Uani 1 1 d . . . . .
O4 O 0.75879(10) -0.3995(2) 0.21471(14) 0.0290(4) Uani 1 1 d . . . . .
N2 N 0.59725(9) 0.4718(2) 0.48259(15) 0.0198(4) Uani 1 1 d . . . . .
N1 N 0.67353(10) 0.3026(2) 0.45799(18) 0.0235(4) Uani 1 1 d . . . . .
H1 H 0.705688 0.240864 0.468034 0.028 Uiso 1 1 calc R U . . .
C8 C 0.64511(12) 0.3931(3) 0.52410(19) 0.0216(5) Uani 1 1 d . . . . .
H8 H 0.656692 0.400394 0.588524 0.026 Uiso 1 1 calc R U . . .
C1 C 0.75699(11) -0.0716(3) 0.49866(19) 0.0205(5) Uani 1 1 d . . . . .
C10 C 0.64360(12) 0.3229(3) 0.3713(2) 0.0245(5) Uani 1 1 d . . . . .
H10 H 0.654290 0.273332 0.313422 0.029 Uiso 1 1 calc R U . . .
C7 C 0.75886(12) -0.2586(3) 0.24891(19) 0.0204(5) Uani 1 1 d . . . . .
C29 C 0.49033(11) 0.4667(3) 0.55387(19) 0.0198(5) Uani 1 1 d . . . . .
C6 C 0.75392(10) -0.0882(3) 0.39764(18) 0.0180(5) Uani 1 1 d . . . . .
C9 C 0.59573(12) 0.4282(3) 0.3857(2) 0.0245(5) Uani 1 1 d . . . . .
H9 H 0.567092 0.464914 0.339735 0.029 Uiso 1 1 calc R U . . .
C5 C 0.76222(11) -0.2403(3) 0.35614(18) 0.0181(4) Uani 1 1 d . . . . .
C18 C 0.57681(11) 0.6349(3) 0.62685(19) 0.0221(5) Uani 1 1 d . . . . .
C2 C 0.76733(12) -0.2055(3) 0.5554(2) 0.0241(5) Uani 1 1 d . . . . .
H2A H 0.768925 -0.194444 0.621958 0.029 Uiso 1 1 calc R U . . .
C4 C 0.77275(12) -0.3752(3) 0.41546(19) 0.0234(5) Uani 1 1 d . . . . .
H4 H 0.777946 -0.476853 0.388041 0.028 Uiso 1 1 calc R U . . .
C28 C 0.48773(12) 0.3052(3) 0.5241(2) 0.0258(5) Uani 1 1 d . . . . .
H28 H 0.520425 0.263789 0.486514 0.031 Uiso 1 1 calc R U . . .
C24 C 0.43956(11) 0.5217(3) 0.60991(19) 0.0220(5) Uani 1 1 d . . . . .
C3 C 0.77542(13) -0.3578(3) 0.5139(2) 0.0266(5) Uani 1 1 d . . . . .
H3 H 0.782615 -0.447544 0.552687 0.032 Uiso 1 1 calc R U . . .
C22 C 0.62938(13) 0.8369(4) 0.7245(2) 0.0342(7) Uani 1 1 d . . . . .
H22 H 0.647011 0.939489 0.730403 0.041 Uiso 1 1 calc R U . . .
C19 C 0.57755(12) 0.5313(3) 0.7064(2) 0.0262(5) Uani 1 1 d . . . . .
H19 H 0.560507 0.428027 0.701015 0.031 Uiso 1 1 calc R U . . .
C11 C 0.54799(11) 0.5755(3) 0.53095(19) 0.0200(5) Uani 1 1 d . . . . .
C25 C 0.38920(12) 0.4222(3) 0.6358(2) 0.0267(6) Uani 1 1 d . . . . .
H25 H 0.356299 0.462248 0.673426 0.032 Uiso 1 1 calc R U . . .
C23 C 0.60307(12) 0.7892(3) 0.6372(2) 0.0270(6) Uani 1 1 d . . . . .
H23 H 0.602920 0.860364 0.585445 0.032 Uiso 1 1 calc R U . . .
C13 C 0.47193(13) 0.7471(3) 0.4287(2) 0.0254(5) Uani 1 1 d . . . . .
H13 H 0.437845 0.690971 0.454966 0.030 Uiso 1 1 calc R U . . .
C12 C 0.53334(12) 0.7097(3) 0.4580(2) 0.0217(5) Uani 1 1 d . . . . .
C14 C 0.46083(14) 0.8670(4) 0.3610(2) 0.0336(6) Uani 1 1 d . . . . .
H14 H 0.419444 0.891580 0.342962 0.040 Uiso 1 1 calc R U . . .
C17 C 0.58374(13) 0.7935(3) 0.4144(2) 0.0273(6) Uani 1 1 d . . . . .
H17 H 0.625260 0.768754 0.431633 0.033 Uiso 1 1 calc R U . . .
C21 C 0.62960(13) 0.7335(4) 0.8025(2) 0.0365(7) Uani 1 1 d . . . . .
H21 H 0.647180 0.766015 0.860707 0.044 Uiso 1 1 calc R U . . .
C15 C 0.51106(15) 0.9503(4) 0.3199(3) 0.0388(7) Uani 1 1 d . . . . .
H15 H 0.503541 1.031317 0.274989 0.047 Uiso 1 1 calc R U . . .
C20 C 0.60340(13) 0.5811(4) 0.7931(2) 0.0333(6) Uani 1 1 d . . . . .
H20 H 0.603141 0.511261 0.845508 0.040 Uiso 1 1 calc R U . . .
C26 C 0.38839(14) 0.2626(4) 0.6049(2) 0.0320(6) Uani 1 1 d . . . . .
H26 H 0.354878 0.195131 0.621738 0.038 Uiso 1 1 calc R U . . .
C27 C 0.43720(13) 0.2048(3) 0.5495(2) 0.0308(6) Uani 1 1 d . . . . .
H27 H 0.436639 0.097961 0.528703 0.037 Uiso 1 1 calc R U . . .
C16 C 0.57266(15) 0.9116(4) 0.3465(2) 0.0368(7) Uani 1 1 d . . . . .
H16 H 0.606629 0.965560 0.318420 0.044 Uiso 1 1 calc R U . . .

loop_
_atom_site_aniso_label
_atom_site_aniso_U_11
_atom_site_aniso_U_22
_atom_site_aniso_U_33
_atom_site_aniso_U_23
_atom_site_aniso_U_13
_atom_site_aniso_U_12
Cl1 0.0245(3) 0.0291(3) 0.0289(3) -0.0075(3) 0.0060(3) -0.0009(2)
O2 0.0330(9) 0.0223(9) 0.0178(9) -0.0017(7) -0.0007(8) 0.0054(7)
O1 0.0427(11) 0.0294(11) 0.0155(9) -0.0081(8) -0.0050(8) 0.0133(8)
O3 0.0376(10) 0.0261(10) 0.0158(9) -0.0004(8) 0.0000(8) 0.0008(7)
O4 0.0406(11) 0.0249(10) 0.0214(10) -0.0096(8) -0.0030(8) 0.0038(8)
N2 0.0204(9) 0.0207(10) 0.0183(11) -0.0016(8) 0.0006(7) 0.0014(7)
N1 0.0218(9) 0.0225(10) 0.0263(12) -0.0021(9) -0.0009(9) 0.0030(8)
C8 0.0220(11) 0.0227(12) 0.0200(12) -0.0016(9) -0.0001(9) -0.0001(9)
C1 0.0206(11) 0.0230(12) 0.0180(12) -0.0067(9) -0.0011(9) 0.0034(8)
C10 0.0277(12) 0.0255(13) 0.0201(13) -0.0024(10) -0.0011(10) 0.0022(10)
C7 0.0191(11) 0.0263(13) 0.0158(12) -0.0042(9) 0.0001(9) 0.0013(8)
C29 0.0219(11) 0.0200(11) 0.0175(12) -0.0004(9) -0.0018(9) -0.0019(8)
C6 0.0162(10) 0.0210(11) 0.0169(12) -0.0016(9) -0.0010(8) 0.0012(8)
C9 0.0271(12) 0.0280(13) 0.0184(13) -0.0015(10) -0.0021(9) 0.0030(10)
C5 0.0176(10) 0.0230(11) 0.0136(11) -0.0043(9) 0.0004(8) -0.0011(8)
C18 0.0183(10) 0.0274(13) 0.0205(12) -0.0070(9) 0.0031(9) -0.0007(9)
C2 0.0274(12) 0.0305(14) 0.0143(12) -0.0030(10) -0.0004(9) 0.0040(10)
C4 0.0299(13) 0.0177(12) 0.0225(13) -0.0013(10) 0.0016(10) 0.0004(9)
C28 0.0262(12) 0.0249(13) 0.0263(14) -0.0024(10) -0.0008(10) -0.0028(9)
C24 0.0220(11) 0.0244(12) 0.0195(12) -0.0009(10) -0.0014(9) -0.0033(9)
C3 0.0339(14) 0.0250(13) 0.0210(13) 0.0019(10) 0.0002(10) 0.0029(10)
C22 0.0281(14) 0.0380(16) 0.0366(17) -0.0172(14) 0.0054(11) -0.0085(12)
C19 0.0241(12) 0.0300(14) 0.0245(14) -0.0010(11) 0.0007(10) -0.0016(10)
C11 0.0183(10) 0.0215(11) 0.0203(12) -0.0018(9) 0.0021(9) 0.0008(8)
C25 0.0235(11) 0.0350(14) 0.0217(14) -0.0001(11) 0.0022(9) -0.0055(10)
C23 0.0243(12) 0.0260(13) 0.0307(16) -0.0090(11) 0.0060(10) -0.0031(9)
C13 0.0255(12) 0.0240(13) 0.0266(14) 0.0014(10) 0.0024(10) 0.0012(9)
C12 0.0239(11) 0.0170(11) 0.0243(13) -0.0004(10) 0.0038(10) 0.0011(8)
C14 0.0337(14) 0.0286(14) 0.0385(17) 0.0109(13) 0.0003(13) 0.0070(11)
C17 0.0262(12) 0.0238(13) 0.0319(15) 0.0020(11) 0.0076(11) -0.0014(10)
C21 0.0269(13) 0.0550(19) 0.0277(16) -0.0163(14) -0.0005(12) -0.0033(12)
C15 0.0470(17) 0.0297(15) 0.0396(18) 0.0159(13) 0.0047(14) 0.0053(12)
C20 0.0308(14) 0.0468(18) 0.0223(15) -0.0027(13) -0.0015(11) -0.0023(11)
C26 0.0300(14) 0.0363(15) 0.0297(16) 0.0036(12) -0.0027(11) -0.0127(11)
C27 0.0348(15) 0.0257(14) 0.0319(16) -0.0011(11) -0.0029(12) -0.0075(10)
C16 0.0409(16) 0.0295(15) 0.0399(19) 0.0073(13) 0.0141(14) -0.0047(12)

loop_
_atom_type_symbol
_atom_type_description
_atom_type_scat_dispersion_real
_atom_type_scat_dispersion_imag
_atom_type_scat_source
C C 0.0033 0.0016 'International Tables Vol C Tables 4.2.6.8 and 6.1.1.4'
H H 0.0000 0.0000 'International Tables Vol C Tables 4.2.6.8 and 6.1.1.4'
Cl Cl 0.1484 0.1585 'International Tables Vol C Tables 4.2.6.8 and 6.1.1.4'
N N 0.0061 0.0033 'International Tables Vol C Tables 4.2.6.8 and 6.1.1.4'
O O 0.0106 0.0060 'International Tables Vol C Tables 4.2.6.8 and 6.1.1.4'

loop_
_geom_angle_atom_site_label_1
_geom_angle_atom_site_label_2
_geom_angle_atom_site_label_3
_geom_angle
_geom_angle_site_symmetry_1
_geom_angle_site_symmetry_3
_geom_angle_publ_flag
C6 O2 H2 109.5 . . ?
C1 O1 H1A 109.5 . . ?
C8 N2 C9 108.0(2) . . ?
C8 N2 C11 127.4(2) . . ?
C9 N2 C11 124.2(2) . . ?
C8 N1 H1 125.3 . . ?
C8 N1 C10 109.4(2) . . ?
C10 N1 H1 125.3 . . ?
N2 C8 H8 125.7 . . ?
N1 C8 N2 108.5(2) . . ?
N1 C8 H8 125.7 . . ?
O1 C1 C6 116.3(2) . . ?
O1 C1 C2 123.9(2) . . ?
C2 C1 C6 119.9(2) . . ?
N1 C10 H10 126.5 . . ?
C9 C10 N1 107.0(2) . . ?
C9 C10 H10 126.5 . . ?
O3 C7 C5 117.9(2) . . ?
O4 C7 O3 124.1(2) . . ?
O4 C7 C5 117.9(2) . . ?
C28 C29 C11 121.7(2) . . ?
C24 C29 C28 116.4(2) . . ?
C24 C29 C11 121.8(2) . . ?
O2 C6 C1 117.6(2) . . ?
O2 C6 C5 122.9(2) . . ?
C5 C6 C1 119.5(2) . . ?
N2 C9 H9 126.5 . . ?
C10 C9 N2 107.1(2) . . ?
C10 C9 H9 126.5 . . ?
C6 C5 C7 119.7(2) . . ?
C6 C5 C4 119.6(2) . . ?
C4 C5 C7 120.7(2) . . ?
C19 C18 C11 119.4(2) . . ?
C23 C18 C19 118.2(2) . . ?
C23 C18 C11 122.4(2) . . ?
C1 C2 H2A 119.7 . . ?
C1 C2 C3 120.6(3) . . ?
C3 C2 H2A 119.7 . . ?
C5 C4 H4 119.8 . . ?
C3 C4 C5 120.5(2) . . ?
C3 C4 H4 119.8 . . ?
C29 C28 H28 119.2 . . ?
C27 C28 C29 121.5(3) . . ?
C27 C28 H28 119.2 . . ?
C29 C24 Cl1 121.84(18) . . ?
C25 C24 Cl1 115.8(2) . . ?
C25 C24 C29 122.4(2) . . ?
C2 C3 H3 120.0 . . ?
C4 C3 C2 120.0(3) . . ?
C4 C3 H3 120.0 . . ?
C23 C22 H22 119.7 . . ?
C21 C22 H22 119.7 . . ?
C21 C22 C23 120.6(3) . . ?
C18 C19 H19 119.7 . . ?
C20 C19 C18 120.6(3) . . ?
C20 C19 H19 119.7 . . ?
N2 C11 C29 107.61(19) . . ?
N2 C11 C18 107.18(19) . . ?
N2 C11 C12 104.8(2) . . ?
C18 C11 C29 108.5(2) . . ?
C12 C11 C29 113.5(2) . . ?
C12 C11 C18 114.7(2) . . ?
C24 C25 H25 120.2 . . ?
C26 C25 C24 119.5(3) . . ?
C26 C25 H25 120.2 . . ?
C18 C23 H23 119.8 . . ?
C22 C23 C18 120.5(3) . . ?
C22 C23 H23 119.8 . . ?
C12 C13 H13 119.5 . . ?
C14 C13 H13 119.5 . . ?
C14 C13 C12 120.9(3) . . ?
C13 C12 C11 122.7(2) . . ?
C13 C12 C17 117.9(2) . . ?
C17 C12 C11 119.3(2) . . ?
C13 C14 H14 119.8 . . ?
C15 C14 C13 120.4(3) . . ?
C15 C14 H14 119.8 . . ?
C12 C17 H17 119.5 . . ?
C16 C17 C12 121.1(3) . . ?
C16 C17 H17 119.5 . . ?
C22 C21 H21 120.3 . . ?
C22 C21 C20 119.3(3) . . ?
C20 C21 H21 120.3 . . ?
C14 C15 H15 120.3 . . ?
C14 C15 C16 119.4(3) . . ?
C16 C15 H15 120.3 . . ?
C19 C20 H20 119.7 . . ?
C21 C20 C19 120.7(3) . . ?
C21 C20 H20 119.7 . . ?
C25 C26 H26 120.1 . . ?
C27 C26 C25 119.7(3) . . ?
C27 C26 H26 120.1 . . ?
C28 C27 H27 119.8 . . ?
C26 C27 C28 120.5(3) . . ?
C26 C27 H27 119.8 . . ?
C17 C16 C15 120.3(3) . . ?
C17 C16 H16 119.8 . . ?
C15 C16 H16 119.8 . . ?

loop_
_geom_bond_atom_site_label_1
_geom_bond_atom_site_label_2
_geom_bond_distance
_geom_bond_site_symmetry_2
_geom_bond_publ_flag
Cl1 C24 1.751(3) . ?
O2 H2 0.8200 . ?
O2 C6 1.350(3) . ?
O1 H1A 0.8200 . ?
O1 C1 1.365(3) . ?
O3 C7 1.273(3) . ?
O4 C7 1.259(3) . ?
N2 C8 1.332(3) . ?
N2 C9 1.394(3) . ?
N2 C11 1.505(3) . ?
N1 H1 0.8600 . ?
N1 C8 1.328(3) . ?
N1 C10 1.371(3) . ?
C8 H8 0.9300 . ?
C1 C6 1.412(3) . ?
C1 C2 1.377(4) . ?
C10 H10 0.9300 . ?
C10 C9 1.349(4) . ?
C7 C5 1.500(4) . ?
C29 C28 1.400(4) . ?
C29 C24 1.399(3) . ?
C29 C11 1.545(3) . ?
C6 C5 1.395(3) . ?
C9 H9 0.9300 . ?
C5 C4 1.405(4) . ?
C18 C19 1.399(4) . ?
C18 C11 1.545(4) . ?
C18 C23 1.399(4) . ?
C2 H2A 0.9300 . ?
C2 C3 1.397(4) . ?
C4 H4 0.9300 . ?
C4 C3 1.376(4) . ?
C28 H28 0.9300 . ?
C28 C27 1.396(4) . ?
C24 C25 1.390(3) . ?
C3 H3 0.9300 . ?
C22 H22 0.9300 . ?
C22 C23 1.391(4) . ?
C22 C21 1.381(5) . ?
C19 H19 0.9300 . ?
C19 C20 1.385(4) . ?
C11 C12 1.535(4) . ?
C25 H25 0.9300 . ?
C25 C26 1.389(4) . ?
C23 H23 0.9300 . ?
C13 H13 0.9300 . ?
C13 C12 1.392(4) . ?
C13 C14 1.388(4) . ?
C12 C17 1.406(4) . ?
C14 H14 0.9300 . ?
C14 C15 1.386(4) . ?
C17 H17 0.9300 . ?
C17 C16 1.378(4) . ?
C21 H21 0.9300 . ?
C21 C20 1.383(4) . ?
C15 H15 0.9300 . ?
C15 C16 1.387(5) . ?
C20 H20 0.9300 . ?
C26 H26 0.9300 . ?
C26 C27 1.371(4) . ?
C27 H27 0.9300 . ?
C16 H16 0.9300 . ?

loop_
_geom_torsion_atom_site_label_1
_geom_torsion_atom_site_label_2
_geom_torsion_atom_site_label_3
_geom_torsion_atom_site_label_4
_geom_torsion
_geom_torsion_site_symmetry_1
_geom_torsion_site_symmetry_2
_geom_torsion_site_symmetry_3
_geom_torsion_site_symmetry_4
_geom_torsion_publ_flag
Cl1 C24 C25 C26 -179.8(2) . . . . ?
O2 C6 C5 C7 0.8(3) . . . . ?
O2 C6 C5 C4 -178.3(2) . . . . ?
O1 C1 C6 O2 -1.5(3) . . . . ?
O1 C1 C6 C5 179.4(2) . . . . ?
O1 C1 C2 C3 -179.6(2) . . . . ?
O3 C7 C5 C6 8.3(3) . . . . ?
O3 C7 C5 C4 -172.6(2) . . . . ?
O4 C7 C5 C6 -171.5(2) . . . . ?
O4 C7 C5 C4 7.6(4) . . . . ?
N2 C11 C12 C13 127.9(2) . . . . ?
N2 C11 C12 C17 -48.5(3) . . . . ?
N1 C10 C9 N2 0.2(3) . . . . ?
C8 N2 C9 C10 -0.1(3) . . . . ?
C8 N2 C11 C29 -92.9(3) . . . . ?
C8 N2 C11 C18 23.6(3) . . . . ?
C8 N2 C11 C12 145.9(2) . . . . ?
C8 N1 C10 C9 -0.2(3) . . . . ?
C1 C6 C5 C7 179.9(2) . . . . ?
C1 C6 C5 C4 0.8(3) . . . . ?
C1 C2 C3 C4 -0.4(4) . . . . ?
C10 N1 C8 N2 0.1(3) . . . . ?
C7 C5 C4 C3 -179.6(3) . . . . ?
C29 C28 C27 C26 -0.1(4) . . . . ?
C29 C24 C25 C26 -0.4(4) . . . . ?
C29 C11 C12 C13 10.7(3) . . . . ?
C29 C11 C12 C17 -165.7(2) . . . . ?
C6 C1 C2 C3 0.6(4) . . . . ?
C6 C5 C4 C3 -0.5(4) . . . . ?
C9 N2 C8 N1 0.0(3) . . . . ?
C9 N2 C11 C29 79.8(3) . . . . ?
C9 N2 C11 C18 -163.7(2) . . . . ?
C9 N2 C11 C12 -41.4(3) . . . . ?
C5 C4 C3 C2 0.3(4) . . . . ?
C18 C19 C20 C21 -0.7(4) . . . . ?
C18 C11 C12 C13 -114.8(3) . . . . ?
C18 C11 C12 C17 68.8(3) . . . . ?
C2 C1 C6 O2 178.3(2) . . . . ?
C2 C1 C6 C5 -0.8(4) . . . . ?
C28 C29 C24 Cl1 179.8(2) . . . . ?
C28 C29 C24 C25 0.5(4) . . . . ?
C28 C29 C11 N2 -4.7(3) . . . . ?
C28 C29 C11 C18 -120.3(3) . . . . ?
C28 C29 C11 C12 110.9(3) . . . . ?
C24 C29 C28 C27 -0.2(4) . . . . ?
C24 C29 C11 N2 171.7(2) . . . . ?
C24 C29 C11 C18 56.1(3) . . . . ?
C24 C29 C11 C12 -72.7(3) . . . . ?
C24 C25 C26 C27 0.1(4) . . . . ?
C22 C21 C20 C19 0.5(4) . . . . ?
C19 C18 C11 N2 -79.7(3) . . . . ?
C19 C18 C11 C29 36.2(3) . . . . ?
C19 C18 C11 C12 164.4(2) . . . . ?
C19 C18 C23 C22 0.3(4) . . . . ?
C11 N2 C8 N1 173.6(2) . . . . ?
C11 N2 C9 C10 -173.9(2) . . . . ?
C11 C29 C28 C27 176.4(3) . . . . ?
C11 C29 C24 Cl1 3.2(3) . . . . ?
C11 C29 C24 C25 -176.1(2) . . . . ?
C11 C18 C19 C20 179.6(2) . . . . ?
C11 C18 C23 C22 -179.0(2) . . . . ?
C11 C12 C17 C16 178.1(3) . . . . ?
C25 C26 C27 C28 0.1(5) . . . . ?
C23 C18 C19 C20 0.3(4) . . . . ?
C23 C18 C11 N2 99.7(3) . . . . ?
C23 C18 C11 C29 -144.4(2) . . . . ?
C23 C18 C11 C12 -16.3(3) . . . . ?
C23 C22 C21 C20 0.1(4) . . . . ?
C13 C12 C17 C16 1.6(4) . . . . ?
C13 C14 C15 C16 0.6(5) . . . . ?
C12 C13 C14 C15 1.0(5) . . . . ?
C12 C17 C16 C15 0.1(5) . . . . ?
C14 C13 C12 C11 -178.5(3) . . . . ?
C14 C13 C12 C17 -2.1(4) . . . . ?
C14 C15 C16 C17 -1.2(5) . . . . ?
C21 C22 C23 C18 -0.5(4) . . . . ?
